data_7227991
loop_
_publ_author_name
'Ramakrishna, Seeram'
'nataraj, poomathi'
'Perumal, Paramasivan Thirumalai'

_publ_section_title
;
 An efficient and eco-friendly synthesis of 2-pyridones and functionalized
 azaxanthone frameworks via indium triflate catalyzed domino reaction
;
_journal_name_full 'Green Chem.'
_journal_paper_doi 10.1039/C6GC03440C
_journal_year 2017
_chemical_formula_moiety 'C14 H13 N3 O4'
_chemical_formula_sum 'C14 H13 N3 O4'
_chemical_formula_weight 287.27
_chemical_name_systematic
; 
1-methyl-2-(methylamino)-3-nitro-1H-chromeno[2,3-b]pyridin-5(10aH)-one
;
_space_group_IT_number 43
_symmetry_cell_setting orthorhombic
_symmetry_space_group_name_Hall 'F 2 -2d'
_symmetry_space_group_name_H-M 'F d d 2'
_atom_sites_solution_hydrogens geom
_atom_sites_solution_primary direct
_atom_sites_solution_secondary difmap
_audit_block_doi 10.5517/cc1jps44
_audit_creation_method SHELXL-97
_audit_update_record
;
2015-09-29 deposited with the CCDC.
2017-03-31 downloaded from the CCDC.
;
_cell_angle_alpha 90.00
_cell_angle_beta 90.00
_cell_angle_gamma 90.00
_cell_formula_units_Z 16
_cell_length_a 24.0182(13)
_cell_length_b 26.8445(14)
_cell_length_c 7.9140(4)
_cell_measurement_reflns_used 2096
_cell_measurement_temperature 293(2)
_cell_measurement_theta_max 25.00
_cell_measurement_theta_min 2.28
_cell_volume 5102.6(5)
_computing_cell_refinement '<i>SAINT</i> (Bruker, 2008)'
_computing_data_collection '<i>APEX2</i> (Bruker, 2008)'
_computing_data_reduction <i>SAINT</i>
_computing_molecular_graphics '<i>ORTEP-3</i> (Farrugia, 2012)'
_computing_publication_material '<i>SHELXL-97</i> and <i>PLATON</i> (Spek, 2009)'
_computing_structure_refinement 'SHELXL-97 (Sheldrick, 2008)'
_computing_structure_solution 'SHELXS-97 (Sheldrick, 2008)'
_diffrn_ambient_temperature 293(2)
_diffrn_measured_fraction_theta_full 0.999
_diffrn_measured_fraction_theta_max 0.999
_diffrn_measurement_device_type 'Bruker SMART APEXII CCD'
_diffrn_measurement_method '\w and \f scans'
_diffrn_radiation_monochromator graphite
_diffrn_radiation_source 'fine-focus sealed tube'
_diffrn_radiation_type MoK\a
_diffrn_radiation_wavelength 0.71073
_diffrn_reflns_av_R_equivalents 0.0210
_diffrn_reflns_av_sigmaI/netI 0.0169
_diffrn_reflns_limit_h_max 28
_diffrn_reflns_limit_h_min -27
_diffrn_reflns_limit_k_max 31
_diffrn_reflns_limit_k_min -31
_diffrn_reflns_limit_l_max 9
_diffrn_reflns_limit_l_min -9
_diffrn_reflns_number 12952
_diffrn_reflns_theta_full 25.00
_diffrn_reflns_theta_max 25.00
_diffrn_reflns_theta_min 2.28
_exptl_absorpt_coefficient_mu 0.112
_exptl_absorpt_correction_T_max 0.972
_exptl_absorpt_correction_T_min 0.962
_exptl_absorpt_correction_type multi-scan
_exptl_absorpt_process_details '<i>SADABS</i> (Bruker, 2008)'
_exptl_crystal_colour colourless
_exptl_crystal_density_diffrn 1.496
_exptl_crystal_density_method 'not measured'
_exptl_crystal_description block
_exptl_crystal_F_000 2400
_exptl_crystal_size_max 0.35
_exptl_crystal_size_mid 0.30
_exptl_crystal_size_min 0.25
_refine_diff_density_max 0.110
_refine_diff_density_min -0.138
_refine_diff_density_rms 0.030
_refine_ls_abs_structure_details none
_refine_ls_extinction_method none
_refine_ls_goodness_of_fit_ref 1.044
_refine_ls_hydrogen_treatment mixed
_refine_ls_matrix_type full
_refine_ls_number_parameters 192
_refine_ls_number_reflns 2261
_refine_ls_number_restraints 1
_refine_ls_restrained_S_all 1.044
_refine_ls_R_factor_all 0.0336
_refine_ls_R_factor_gt 0.0300
_refine_ls_shift/su_max 0.000
_refine_ls_shift/su_mean 0.000
_refine_ls_structure_factor_coef Fsqd
_refine_ls_weighting_details 'calc w=1/[\s^2^(Fo^2^)+(0.0468P)^2^+1.3678P] where P=(Fo^2^+2Fc^2^)/3'
_refine_ls_weighting_scheme calc
_refine_ls_wR_factor_gt 0.0733
_refine_ls_wR_factor_ref 0.0759
_reflns_number_gt 2096
_reflns_number_total 2261
_reflns_threshold_expression I>2\s(I)
_cod_data_source_file c6gc03440c2.cif
_cod_data_source_block I
_cod_depositor_comments
;
The following automatic conversions were performed:

'_symmetry_cell_setting' value 'Orthorhombic' changed to
'orthorhombic' according to
/home/data/users/saulius/crontab/automatic-downloads/rss-feeds/RSC/lib/dictionaries/cif_core.dic
dictionary named 'cif_core.dic' version 2.4.2 from 2011-04-26.

Automatic conversion script
Id: cif_fix_values 4973 2017-02-22 13:04:09Z antanas 
;
_cod_database_code 7227991

loop_
_symmetry_equiv_pos_as_xyz
'x, y, z'
'-x, -y, z'
'-x+1/4, y+1/4, z+1/4'
'x+1/4, -y+1/4, z+1/4'
'x, y+1/2, z+1/2'
'-x, -y+1/2, z+1/2'
'-x+1/4, y+3/4, z+3/4'
'x+1/4, -y+3/4, z+3/4'
'x+1/2, y, z+1/2'
'-x+1/2, -y, z+1/2'
'-x+3/4, y+1/4, z+3/4'
'x+3/4, -y+1/4, z+3/4'
'x+1/2, y+1/2, z'
'-x+1/2, -y+1/2, z'
'-x+3/4, y+3/4, z+1/4'
'x+3/4, -y+3/4, z+1/4'

loop_
_atom_site_label
_atom_site_type_symbol
_atom_site_fract_x
_atom_site_fract_y
_atom_site_fract_z
_atom_site_U_iso_or_equiv
_atom_site_adp_type
_atom_site_occupancy
_atom_site_symmetry_multiplicity
_atom_site_calc_flag
_atom_site_refinement_flags
C1 C 0.03152(7) 0.07119(6) 0.5103(2) 0.0316(4) Uani 1 1 d .
C2 C 0.07422(7) 0.05817(6) 0.6093(2) 0.0348(4) Uani 1 1 d .
H2 H 0.0673 0.0483 0.7200 0.042 Uiso 1 1 calc R
C3 C 0.12950(7) 0.05908(6) 0.5492(2) 0.0348(4) Uani 1 1 d .
C4 C 0.14101(7) 0.07284(6) 0.3758(2) 0.0323(4) Uani 1 1 d .
C5 C 0.21801(8) 0.07230(9) 0.1521(3) 0.0562(6) Uani 1 1 d .
H5A H 0.1937 0.0565 0.0723 0.084 Uiso 1 1 calc R
H5B H 0.2531 0.0551 0.1543 0.084 Uiso 1 1 calc R
H5C H 0.2239 0.1063 0.1193 0.084 Uiso 1 1 calc R
C6 C 0.10471(8) 0.10996(8) 0.1107(2) 0.0514(5) Uani 1 1 d .
H6A H 0.1378 0.1300 0.1095 0.077 Uiso 1 1 calc R
H6B H 0.0731 0.1305 0.0853 0.077 Uiso 1 1 calc R
H6C H 0.1078 0.0841 0.0275 0.077 Uiso 1 1 calc R
C7 C 0.04068(6) 0.08867(6) 0.33547(19) 0.0305(4) Uani 1 1 d .
H7 H 0.0273 0.1231 0.3273 0.037 Uiso 1 1 calc R
C8 C -0.04681(7) 0.05675(6) 0.2547(2) 0.0315(4) Uani 1 1 d .
C9 C -0.08276(7) 0.04527(7) 0.1229(2) 0.0400(4) Uani 1 1 d .
H9 H -0.0692 0.0389 0.0149 0.048 Uiso 1 1 calc R
C10 C -0.13915(8) 0.04360(7) 0.1563(3) 0.0439(5) Uani 1 1 d .
H10 H -0.1637 0.0361 0.0691 0.053 Uiso 1 1 calc R
C11 C -0.16010(8) 0.05281(7) 0.3162(3) 0.0428(5) Uani 1 1 d .
H11 H -0.1983 0.0528 0.3352 0.051 Uiso 1 1 calc R
C12 C -0.12390(8) 0.06192(7) 0.4459(3) 0.0403(4) Uani 1 1 d .
H12 H -0.1377 0.0669 0.5543 0.048 Uiso 1 1 calc R
C13 C -0.06647(7) 0.06394(6) 0.4184(2) 0.0333(4) Uani 1 1 d .
C14 C -0.02720(8) 0.06748(6) 0.5610(2) 0.0353(4) Uani 1 1 d .
O1 O 0.22180(6) 0.04252(6) 0.6136(2) 0.0619(4) Uani 1 1 d .
O2 O 0.15774(6) 0.02632(7) 0.79971(18) 0.0710(5) Uani 1 1 d .
O3 O -0.04181(6) 0.06418(6) 0.70928(16) 0.0523(4) Uani 1 1 d .
O4 O 0.00911(5) 0.05848(4) 0.21703(15) 0.0356(3) Uani 1 1 d .
N1 N 0.17083(7) 0.04246(6) 0.6569(2) 0.0458(4) Uani 1 1 d .
N2 N 0.19283(6) 0.07078(5) 0.3198(2) 0.0409(4) Uani 1 1 d .
H2A H 0.2169 0.0679 0.3996 0.049 Uiso 1 1 calc R
N3 N 0.09766(5) 0.08753(5) 0.27888(17) 0.0339(3) Uani 1 1 d .

loop_
_atom_site_aniso_label
_atom_site_aniso_U_11
_atom_site_aniso_U_22
_atom_site_aniso_U_33
_atom_site_aniso_U_23
_atom_site_aniso_U_13
_atom_site_aniso_U_12
C1 0.0321(9) 0.0326(9) 0.0300(9) -0.0038(7) -0.0007(7) 0.0013(7)
C2 0.0399(10) 0.0385(9) 0.0262(9) -0.0041(7) -0.0043(7) -0.0023(7)
C3 0.0317(9) 0.0351(9) 0.0376(9) -0.0021(7) -0.0096(8) 0.0000(7)
C4 0.0279(9) 0.0299(8) 0.0392(9) -0.0021(8) -0.0050(8) -0.0020(7)
C5 0.0371(11) 0.0692(14) 0.0622(13) 0.0000(12) 0.0087(10) 0.0076(9)
C6 0.0379(10) 0.0763(14) 0.0399(10) 0.0174(10) 0.0018(9) 0.0030(9)
C7 0.0282(9) 0.0317(8) 0.0315(8) -0.0017(7) -0.0022(7) 0.0012(6)
C8 0.0280(9) 0.0310(9) 0.0356(9) 0.0029(7) -0.0001(7) 0.0027(6)
C9 0.0395(10) 0.0425(10) 0.0378(9) -0.0006(8) -0.0079(8) -0.0006(8)
C10 0.0364(10) 0.0426(10) 0.0527(12) 0.0029(9) -0.0143(9) -0.0032(8)
C11 0.0283(10) 0.0424(10) 0.0577(12) 0.0047(9) -0.0010(9) 0.0009(8)
C12 0.0334(9) 0.0393(10) 0.0483(11) 0.0015(8) 0.0041(9) 0.0010(8)
C13 0.0318(9) 0.0304(8) 0.0376(9) 0.0007(7) 0.0014(8) 0.0028(7)
C14 0.0376(10) 0.0344(9) 0.0338(10) -0.0027(8) 0.0032(8) 0.0029(7)
O1 0.0335(8) 0.0824(10) 0.0697(11) 0.0028(9) -0.0197(7) 0.0039(7)
O2 0.0627(10) 0.1090(14) 0.0414(8) 0.0141(9) -0.0172(7) 0.0052(9)
O3 0.0468(8) 0.0771(11) 0.0330(7) -0.0042(7) 0.0074(6) 0.0008(7)
O4 0.0274(7) 0.0480(7) 0.0315(6) -0.0065(5) -0.0014(5) -0.0005(5)
N1 0.0422(10) 0.0525(10) 0.0427(10) -0.0015(8) -0.0168(8) 0.0006(7)
N2 0.0252(8) 0.0485(9) 0.0492(9) -0.0018(8) -0.0038(7) -0.0011(6)
N3 0.0263(7) 0.0419(8) 0.0334(8) 0.0026(6) -0.0005(6) 0.0003(6)

loop_
_atom_type_symbol
_atom_type_description
_atom_type_scat_dispersion_real
_atom_type_scat_dispersion_imag
_atom_type_scat_source
C C 0.0033 0.0016 'International Tables Vol C Tables 4.2.6.8 and 6.1.1.4'
H H 0.0000 0.0000 'International Tables Vol C Tables 4.2.6.8 and 6.1.1.4'
O O 0.0106 0.0060 'International Tables Vol C Tables 4.2.6.8 and 6.1.1.4'
N N 0.0061 0.0033 'International Tables Vol C Tables 4.2.6.8 and 6.1.1.4'

loop_
_citation_id
_citation_doi
_citation_year
1 10.1107/S2056989015018241 2015

loop_
_geom_angle_atom_site_label_1
_geom_angle_atom_site_label_2
_geom_angle_atom_site_label_3
_geom_angle
C2 C1 C14 123.98(15)
C2 C1 C7 121.15(15)
C14 C1 C7 114.82(14)
C1 C2 C3 121.34(16)
C1 C2 H2 119.3
C3 C2 H2 119.3
N1 C3 C2 117.53(16)
N1 C3 C4 121.99(16)
C2 C3 C4 120.25(15)
N2 C4 N3 123.19(16)
N2 C4 C3 119.11(15)
N3 C4 C3 117.71(15)
N2 C5 H5A 109.5
N2 C5 H5B 109.5
H5A C5 H5B 109.5
N2 C5 H5C 109.5
H5A C5 H5C 109.5
H5B C5 H5C 109.5
N3 C6 H6A 109.5
N3 C6 H6B 109.5
H6A C6 H6B 109.5
N3 C6 H6C 109.5
H6A C6 H6C 109.5
H6B C6 H6C 109.5
N3 C7 O4 106.47(12)
N3 C7 C1 115.21(13)
O4 C7 C1 110.46(13)
N3 C7 H7 108.2
O4 C7 H7 108.2
C1 C7 H7 108.2
O4 C8 C9 116.82(15)
O4 C8 C13 121.86(15)
C9 C8 C13 121.26(16)
C10 C9 C8 118.23(18)
C10 C9 H9 120.9
C8 C9 H9 120.9
C9 C10 C11 121.74(18)
C9 C10 H10 119.1
C11 C10 H10 119.1
C12 C11 C10 119.15(17)
C12 C11 H11 120.4
C10 C11 H11 120.4
C11 C12 C13 121.18(18)
C11 C12 H12 119.4
C13 C12 H12 119.4
C8 C13 C12 118.32(16)
C8 C13 C14 120.29(15)
C12 C13 C14 120.99(16)
O3 C14 C1 122.65(16)
O3 C14 C13 122.98(17)
C1 C14 C13 114.19(15)
C8 O4 C7 112.85(13)
O2 N1 O1 119.09(16)
O2 N1 C3 119.25(16)
O1 N1 C3 121.65(16)
C4 N2 C5 133.91(16)
C4 N2 H2A 113.0
C5 N2 H2A 113.0
C4 N3 C7 124.17(14)
C4 N3 C6 122.96(15)
C7 N3 C6 112.47(13)

loop_
_geom_bond_atom_site_label_1
_geom_bond_atom_site_label_2
_geom_bond_distance
C1 C2 1.337(2)
C1 C14 1.470(2)
C1 C7 1.478(2)
C2 C3 1.410(2)
C2 H2 0.9300
C3 N1 1.383(2)
C3 C4 1.448(3)
C4 N2 1.322(2)
C4 N3 1.352(2)
C5 N2 1.459(3)
C5 H5A 0.9600
C5 H5B 0.9600
C5 H5C 0.9600
C6 N3 1.471(2)
C6 H6A 0.9600
C6 H6B 0.9600
C6 H6C 0.9600
C7 N3 1.440(2)
C7 O4 1.4527(19)
C7 H7 0.9800
C8 O4 1.3767(19)
C8 C9 1.389(2)
C8 C13 1.392(2)
C9 C10 1.381(3)
C9 H9 0.9300
C10 C11 1.384(3)
C10 H10 0.9300
C11 C12 1.367(3)
C11 H11 0.9300
C12 C13 1.398(2)
C12 H12 0.9300
C13 C14 1.474(2)
C14 O3 1.228(2)
O1 N1 1.271(2)
O2 N1 1.250(2)
N2 H2A 0.8600

loop_
_geom_hbond_atom_site_label_D
_geom_hbond_atom_site_label_H
_geom_hbond_atom_site_label_A
_geom_hbond_distance_DH
_geom_hbond_distance_HA
_geom_hbond_distance_DA
_geom_hbond_angle_DHA
_geom_hbond_site_symmetry_A
C5 H5A O2 0.96 2.46 3.376(3) 159 1_554
C5 H5C O3 0.96 2.51 3.416(3) 157 4_554
C6 H6A O3 0.96 2.55 3.429(2) 152 4_554
C9 H9 O3 0.93 2.60 3.455(2) 154 1_554

loop_
_geom_torsion_atom_site_label_1
_geom_torsion_atom_site_label_2
_geom_torsion_atom_site_label_3
_geom_torsion_atom_site_label_4
_geom_torsion
C14 C1 C2 C3 175.22(15)
C7 C1 C2 C3 -2.0(3)
C1 C2 C3 N1 -176.57(17)
C1 C2 C3 C4 -1.9(2)
N1 C3 C4 N2 -1.9(2)
C2 C3 C4 N2 -176.32(15)
N1 C3 C4 N3 178.45(15)
C2 C3 C4 N3 4.0(2)
C2 C1 C7 N3 3.6(2)
C14 C1 C7 N3 -173.86(14)
C2 C1 C7 O4 124.28(17)
C14 C1 C7 O4 -53.19(18)
O4 C8 C9 C10 -179.54(16)
C13 C8 C9 C10 3.2(2)
C8 C9 C10 C11 -0.2(3)
C9 C10 C11 C12 -2.6(3)
C10 C11 C12 C13 2.5(3)
O4 C8 C13 C12 179.59(16)
C9 C8 C13 C12 -3.3(2)
O4 C8 C13 C14 -7.7(2)
C9 C8 C13 C14 169.44(16)
C11 C12 C13 C8 0.4(3)
C11 C12 C13 C14 -172.27(16)
C2 C1 C14 O3 18.8(3)
C7 C1 C14 O3 -163.82(17)
C2 C1 C14 C13 -156.47(16)
C7 C1 C14 C13 20.9(2)
C8 C13 C14 O3 -165.56(17)
C12 C13 C14 O3 7.0(3)
C8 C13 C14 C1 9.7(2)
C12 C13 C14 C1 -177.78(15)
C9 C8 O4 C7 157.13(15)
C13 C8 O4 C7 -25.6(2)
N3 C7 O4 C8 -179.19(12)
C1 C7 O4 C8 55.05(17)
C2 C3 N1 O2 1.8(3)
C4 C3 N1 O2 -172.78(17)
C2 C3 N1 O1 -179.23(17)
C4 C3 N1 O1 6.2(3)
N3 C4 N2 C5 -14.2(3)
C3 C4 N2 C5 166.2(2)
N2 C4 N3 C7 178.08(15)
C3 C4 N3 C7 -2.3(2)
N2 C4 N3 C6 -9.7(2)
C3 C4 N3 C6 169.90(16)
O4 C7 N3 C4 -124.20(15)
C1 C7 N3 C4 -1.4(2)
O4 C7 N3 C6 62.89(17)
C1 C7 N3 C6 -174.29(15)
